data_7113701
loop_
_publ_author_name
'McGuinness, David S.'
'Wasserscheid, Peter'
'Keim, Wilhelm'
'Hu, Chunhua'
'Englert, Ulli'
'Dixon, John T.'
'Grove, Cronje'

_publ_section_title
;
 Novel Cr-PNP complexes as catalysts for the trimerisation of ethylene
;
_journal_coden_ASTM CHCOFS
_journal_issue 3
_journal_name_full
;
 Chemical Communications (Cambridge, United Kingdom)
;
_journal_page_first 334
_journal_page_last 335
_journal_paper_doi 10.1039/b210878j
_journal_year 2003
_chemical_formula_sum 'C30 H35 Cl3 Cr N O P2 S'
_chemical_formula_weight 677.95
_chemical_name_common 'Compound 1'
_space_group_IT_number 15
_symmetry_cell_setting monoclinic
_symmetry_space_group_name_Hall '-C 2yc'
_symmetry_space_group_name_H-M 'C 1 2/c 1'
_atom_sites_solution_hydrogens geom
_atom_sites_solution_primary direct
_atom_sites_solution_secondary difmap
_audit_creation_date 15-02-02
_audit_creation_method SHELXTL
_audit_update_record
; 
?
;
_cell_angle_alpha 90.00
_cell_angle_beta 100.923(7)
_cell_angle_gamma 90.00
_cell_formula_units_Z 8
_cell_length_a 27.667(7)
_cell_length_b 14.751(4)
_cell_length_c 16.512(4)
_cell_measurement_reflns_used 28626
_cell_measurement_temperature 293(2)
_cell_measurement_theta_max 26.06
_cell_measurement_theta_min 2.10
_cell_volume 6617(3)
_computing_cell_refinement 'SMART (Bruker, 2001)'
_computing_data_collection 'SMART (Bruker, 2001)'
_computing_data_reduction 'SAINT+ (Bruker, 1999)'
_computing_molecular_graphics 'PLATON (Spek, 1990)'
_computing_publication_material 'SHELXTL (Sheldrick, 1998)'
_computing_structure_refinement 'SHELXTL (Sheldrick, 1998)'
_computing_structure_solution 'SHELXTL (Sheldrick, 1998)'
_diffrn_ambient_temperature 293(2)
_diffrn_measured_fraction_theta_full 0.996
_diffrn_measured_fraction_theta_max 0.996
_diffrn_measurement_device_type 'Bruker SMART APEX CCD diffractometer'
_diffrn_measurement_method 'omega scans'
_diffrn_radiation_monochromator graphite
_diffrn_radiation_source 'fine-focus sealed tube'
_diffrn_radiation_type MoK\a
_diffrn_radiation_wavelength 0.71073
_diffrn_reflns_av_R_equivalents 0.0662
_diffrn_reflns_av_sigmaI/netI 0.0652
_diffrn_reflns_limit_h_max 34
_diffrn_reflns_limit_h_min -33
_diffrn_reflns_limit_k_max 18
_diffrn_reflns_limit_k_min -18
_diffrn_reflns_limit_l_max 20
_diffrn_reflns_limit_l_min -20
_diffrn_reflns_number 28626
_diffrn_reflns_theta_full 26.06
_diffrn_reflns_theta_max 26.06
_diffrn_reflns_theta_min 2.10
_diffrn_standards_decay_% 0
_exptl_absorpt_coefficient_mu 0.772
_exptl_absorpt_correction_T_max 1.000000
_exptl_absorpt_correction_T_min 0.817901
_exptl_absorpt_correction_type empirical
_exptl_absorpt_process_details 'SADABS (1996)'
_exptl_crystal_colour blue-purple
_exptl_crystal_density_diffrn 1.361
_exptl_crystal_density_method 'not measured'
_exptl_crystal_description plate
_exptl_crystal_F_000 2808.0
_exptl_crystal_size_max 0.64
_exptl_crystal_size_mid 0.39
_exptl_crystal_size_min 0.08
_refine_diff_density_max 0.492
_refine_diff_density_min -0.725
_refine_diff_density_rms 0.077
_refine_ls_extinction_method none
_refine_ls_goodness_of_fit_ref 1.044
_refine_ls_hydrogen_treatment constr
_refine_ls_matrix_type full
_refine_ls_number_parameters 355
_refine_ls_number_reflns 6532
_refine_ls_number_restraints 7
_refine_ls_restrained_S_all 1.047
_refine_ls_R_factor_all 0.0778
_refine_ls_R_factor_gt 0.0521
_refine_ls_shift/su_max 0.001
_refine_ls_shift/su_mean 0.000
_refine_ls_structure_factor_coef Fsqd
_refine_ls_weighting_details 'calc w=1/[\s^2^(Fo^2^)+(0.0687P)^2^+6.1765P] where P=(Fo^2^+2Fc^2^)/3'
_refine_ls_weighting_scheme calc
_refine_ls_wR_factor_gt 0.1361
_refine_ls_wR_factor_ref 0.1512
_reflns_number_gt 4607
_reflns_number_total 6532
_reflns_threshold_expression >2sigma(I)
_cod_duplicate_entry 7103955
_cod_data_source_file b210878j.txt
_cod_data_source_block dm1d
_cod_original_sg_symbol_H-M C2/c
_cod_database_code 7113701

loop_
_symmetry_equiv_pos_as_xyz
'x, y, z'
'-x, y, -z+1/2'
'x+1/2, y+1/2, z'
'-x+1/2, y+1/2, -z+1/2'
'-x, -y, -z'
'x, -y, z-1/2'
'-x+1/2, -y+1/2, -z'
'x+1/2, -y+1/2, z-1/2'

loop_
_atom_site_label
_atom_site_type_symbol
_atom_site_fract_x
_atom_site_fract_y
_atom_site_fract_z
_atom_site_U_iso_or_equiv
_atom_site_adp_type
_atom_site_occupancy
_atom_site_symmetry_multiplicity
_atom_site_calc_flag
_atom_site_refinement_flags
_atom_site_disorder_assembly
_atom_site_disorder_group
Cr Cr 0.29628(2) 0.34364(3) 0.85131(3) 0.03519(17) Uani 1 1 d . . .
Cl1 Cl 0.30768(4) 0.49429(6) 0.82619(6) 0.0536(3) Uani 1 1 d . . .
Cl2 Cl 0.33413(4) 0.29318(6) 0.74659(5) 0.0486(2) Uani 1 1 d . . .
Cl3 Cl 0.25322(4) 0.37490(6) 0.95773(5) 0.0464(2) Uani 1 1 d . . .
P1 P 0.37402(4) 0.32213(6) 0.95066(6) 0.0402(2) Uani 1 1 d . . .
P2 P 0.21437(4) 0.31915(6) 0.76449(6) 0.0398(2) Uani 1 1 d . . .
N N 0.28729(10) 0.20457(17) 0.88200(17) 0.0368(6) Uani 1 1 d . . .
H1 H 0.2731 0.2066 0.9300 0.048 Uiso 1 1 calc R . .
C1 C 0.36724(14) 0.2022(2) 0.9778(2) 0.0445(9) Uani 1 1 d . . .
H1A H 0.3996 0.1730 0.9889 0.058 Uiso 1 1 calc R . .
H1B H 0.3532 0.1984 1.0279 0.058 Uiso 1 1 calc R . .
C2 C 0.33385(14) 0.1532(2) 0.9076(2) 0.0444(9) Uani 1 1 d . . .
H2A H 0.3506 0.1472 0.8606 0.058 Uiso 1 1 calc R . .
H2B H 0.3265 0.0923 0.9255 0.058 Uiso 1 1 calc R . .
C3 C 0.20295(14) 0.2058(2) 0.8021(2) 0.0463(9) Uani 1 1 d . . .
H3A H 0.1888 0.2107 0.8520 0.060 Uiso 1 1 calc R . .
H3B H 0.1795 0.1734 0.7601 0.060 Uiso 1 1 calc R . .
C4 C 0.25114(14) 0.1543(2) 0.8209(2) 0.0447(9) Uani 1 1 d . . .
H4A H 0.2456 0.0942 0.8426 0.058 Uiso 1 1 calc R . .
H4B H 0.2641 0.1462 0.7701 0.058 Uiso 1 1 calc R . .
C5 C 0.38613(14) 0.3817(3) 1.0495(2) 0.0480(9) Uani 1 1 d . . .
C6 C 0.42043(16) 0.3467(3) 1.1151(2) 0.0583(11) Uani 1 1 d . . .
H6 H 0.4392 0.2919 1.1078 0.076 Uiso 1 1 calc R . .
C7 C 0.42759(19) 0.3913(4) 1.1918(3) 0.0773(15) Uani 1 1 d . . .
H7 H 0.4514 0.3674 1.2385 0.100 Uiso 1 1 calc R . .
C8 C 0.4012(2) 0.4683(4) 1.2014(3) 0.0822(17) Uani 1 1 d . . .
H8 H 0.4059 0.4985 1.2551 0.107 Uiso 1 1 calc R . .
C9 C 0.36815(19) 0.5031(4) 1.1357(3) 0.0757(14) Uani 1 1 d . . .
H9 H 0.3499 0.5585 1.1426 0.098 Uiso 1 1 calc R . .
C10 C 0.36077(16) 0.4603(3) 1.0605(3) 0.0589(11) Uani 1 1 d . . .
H10 H 0.3373 0.4856 1.0141 0.077 Uiso 1 1 calc R . .
C11 C 0.43217(15) 0.3316(3) 0.9144(2) 0.0503(9) Uani 1 1 d . . .
C12 C 0.45599(18) 0.4151(3) 0.9193(3) 0.0680(13) Uani 1 1 d . . .
H12 H 0.4420 0.4674 0.9433 0.088 Uiso 1 1 calc R . .
C13 C 0.4998(2) 0.4242(4) 0.8899(3) 0.0868(17) Uani 1 1 d . . .
H13 H 0.5163 0.4833 0.8924 0.113 Uiso 1 1 calc R . .
C14 C 0.5198(2) 0.3516(5) 0.8579(3) 0.0923(18) Uani 1 1 d . . .
H14 H 0.5512 0.3581 0.8393 0.120 Uiso 1 1 calc R . .
C15 C 0.4966(2) 0.2696(5) 0.8513(3) 0.0881(17) Uani 1 1 d . . .
H15 H 0.5112 0.2179 0.8273 0.115 Uiso 1 1 calc R . .
C16 C 0.45191(17) 0.2590(3) 0.8789(3) 0.0671(12) Uani 1 1 d . . .
H16 H 0.4348 0.2005 0.8729 0.087 Uiso 1 1 calc R . .
C17 C 0.16327(14) 0.3899(3) 0.7809(2) 0.0453(9) Uani 1 1 d . . .
C18 C 0.16916(17) 0.4832(3) 0.7864(3) 0.0632(11) Uani 1 1 d . . .
H18 H 0.2008 0.5100 0.7812 0.082 Uiso 1 1 calc R . .
C19 C 0.1312(2) 0.5389(4) 0.7992(3) 0.0829(15) Uani 1 1 d . . .
H19 H 0.1357 0.6049 0.8015 0.108 Uiso 1 1 calc R . .
C20 C 0.0876(2) 0.5017(4) 0.8087(4) 0.0930(18) Uani 1 1 d . . .
H20 H 0.0610 0.5412 0.8193 0.121 Uiso 1 1 calc R . .
C21 C 0.0803(2) 0.4099(5) 0.8036(4) 0.0943(18) Uani 1 1 d . . .
H21 H 0.0485 0.3842 0.8100 0.123 Uiso 1 1 calc R . .
C22 C 0.11819(17) 0.3530(3) 0.7893(3) 0.0687(13) Uani 1 1 d . . .
H22 H 0.1130 0.2873 0.7851 0.089 Uiso 1 1 calc R . .
C23 C 0.20750(14) 0.3121(2) 0.6521(2) 0.0433(8) Uani 1 1 d . . .
C24 C 0.22202(18) 0.3869(3) 0.6116(3) 0.0644(12) Uani 1 1 d . . .
H24 H 0.2367 0.4395 0.6433 0.084 Uiso 1 1 calc R . .
C25 C 0.2157(2) 0.3872(3) 0.5256(3) 0.0780(15) Uani 1 1 d . . .
H25 H 0.2256 0.4406 0.4973 0.101 Uiso 1 1 calc R . .
C26 C 0.1961(2) 0.3140(4) 0.4808(3) 0.0786(15) Uani 1 1 d . . .
H26 H 0.1917 0.3147 0.4205 0.102 Uiso 1 1 calc R . .
C27 C 0.1825(2) 0.2393(4) 0.5208(3) 0.0779(14) Uani 1 1 d . . .
H27 H 0.1685 0.1865 0.4887 0.101 Uiso 1 1 calc R . .
C28 C 0.18833(17) 0.2376(3) 0.6066(3) 0.0608(11) Uani 1 1 d . . .
H28 H 0.1788 0.1835 0.6344 0.079 Uiso 1 1 calc R . .
O O 0.48556(18) 0.1106(5) 1.0503(4) 0.167(2) Uani 1 1 d D . .
C29 C 0.5524(3) 0.2297(7) 1.0728(6) 0.198(5) Uani 1 1 d D . .
H29A H 0.5306 0.2760 1.0501 0.257 Uiso 0.90 1 d PR A -1
H29B H 0.5858 0.2382 1.0651 0.257 Uiso 0.90 1 d PR A -1
H29C H 0.5519 0.2196 1.1319 0.257 Uiso 0.90 1 d PR A -1
H29D H 0.5302 0.2603 1.0288 0.257 Uiso 0.10 1 d PR A -2
H29E H 0.5843 0.2193 1.0573 0.257 Uiso 0.10 1 d PR A -2
H29F H 0.5562 0.2632 1.1240 0.257 Uiso 0.10 1 d PR A -2
C30 C 0.5772(3) 0.0519(6) 1.0690(5) 0.167(4) Uani 1 1 d D . .
H30A H 0.5753 0.0504 1.1275 0.217 Uiso 0.90 1 d PR B -1
H30B H 0.6087 0.0766 1.0618 0.217 Uiso 0.90 1 d PR B -1
H30C H 0.5715 -0.0072 1.0444 0.217 Uiso 0.90 1 d PR B -1
H30D H 0.5614 -0.0009 1.0408 0.217 Uiso 0.10 1 d PR B -2
H30E H 0.5960 0.0357 1.1231 0.217 Uiso 0.10 1 d PR B -2
H30F H 0.5971 0.0836 1.0365 0.217 Uiso 0.10 1 d PR B -2
S1A S 0.53101(7) 0.12520(18) 1.01880(13) 0.1217(7) Uani 0.90 1 d PD C -1
S1B S 0.5315(5) 0.1226(10) 1.0993(11) 0.1217(7) Uani 0.10 1 d PD C -2

loop_
_atom_site_aniso_label
_atom_site_aniso_U_11
_atom_site_aniso_U_22
_atom_site_aniso_U_33
_atom_site_aniso_U_23
_atom_site_aniso_U_13
_atom_site_aniso_U_12
Cr 0.0434(3) 0.0261(3) 0.0369(3) 0.0018(2) 0.0097(2) -0.0024(2)
Cl1 0.0695(7) 0.0294(5) 0.0641(6) 0.0071(4) 0.0182(5) -0.0040(4)
Cl2 0.0623(6) 0.0437(5) 0.0431(5) 0.0000(4) 0.0184(4) 0.0003(4)
Cl3 0.0594(6) 0.0372(5) 0.0467(5) 0.0004(4) 0.0207(4) -0.0006(4)
P1 0.0453(6) 0.0364(5) 0.0390(5) 0.0002(4) 0.0082(4) -0.0031(4)
P2 0.0447(5) 0.0314(5) 0.0431(5) 0.0027(4) 0.0077(4) -0.0023(4)
N 0.0440(17) 0.0261(14) 0.0406(15) -0.0014(12) 0.0090(13) -0.0006(12)
C1 0.052(2) 0.0364(19) 0.045(2) 0.0075(15) 0.0082(17) 0.0030(16)
C2 0.052(2) 0.0303(18) 0.052(2) 0.0032(15) 0.0103(18) 0.0020(16)
C3 0.051(2) 0.037(2) 0.050(2) 0.0040(16) 0.0075(18) -0.0088(17)
C4 0.053(2) 0.0302(18) 0.049(2) -0.0009(15) 0.0057(17) -0.0057(16)
C5 0.050(2) 0.051(2) 0.044(2) -0.0061(17) 0.0124(18) -0.0134(18)
C6 0.052(3) 0.072(3) 0.050(2) 0.002(2) 0.009(2) -0.016(2)
C7 0.068(3) 0.117(5) 0.045(2) 0.000(3) 0.005(2) -0.038(3)
C8 0.081(4) 0.113(5) 0.060(3) -0.035(3) 0.031(3) -0.043(3)
C9 0.077(3) 0.081(3) 0.073(3) -0.036(3) 0.024(3) -0.020(3)
C10 0.059(3) 0.054(2) 0.067(3) -0.014(2) 0.018(2) -0.003(2)
C11 0.049(2) 0.058(2) 0.043(2) 0.0045(18) 0.0072(18) -0.0082(19)
C12 0.077(3) 0.067(3) 0.063(3) -0.006(2) 0.021(2) -0.023(2)
C13 0.084(4) 0.106(5) 0.075(3) -0.005(3) 0.029(3) -0.044(3)
C14 0.068(4) 0.130(6) 0.087(4) -0.006(4) 0.035(3) -0.029(4)
C15 0.075(4) 0.113(5) 0.085(4) -0.001(3) 0.037(3) 0.014(3)
C16 0.062(3) 0.071(3) 0.073(3) -0.006(2) 0.025(2) -0.002(2)
C17 0.049(2) 0.046(2) 0.0417(19) 0.0040(16) 0.0101(17) 0.0012(17)
C18 0.059(3) 0.048(2) 0.082(3) -0.002(2) 0.012(2) 0.002(2)
C19 0.082(4) 0.064(3) 0.103(4) -0.014(3) 0.017(3) 0.017(3)
C20 0.085(4) 0.092(4) 0.107(4) 0.006(3) 0.032(3) 0.039(3)
C21 0.059(3) 0.103(5) 0.127(5) 0.024(4) 0.034(3) 0.016(3)
C22 0.060(3) 0.063(3) 0.086(3) 0.021(2) 0.020(2) 0.002(2)
C23 0.048(2) 0.039(2) 0.0418(19) 0.0017(15) 0.0058(17) 0.0026(16)
C24 0.098(4) 0.043(2) 0.054(2) 0.0041(19) 0.017(2) -0.004(2)
C25 0.118(4) 0.062(3) 0.056(3) 0.013(2) 0.024(3) 0.010(3)
C26 0.095(4) 0.090(4) 0.049(3) -0.002(3) 0.010(3) 0.024(3)
C27 0.090(4) 0.079(4) 0.062(3) -0.026(3) 0.009(3) -0.007(3)
C28 0.074(3) 0.049(2) 0.059(3) -0.009(2) 0.009(2) -0.005(2)
O 0.088(3) 0.232(7) 0.193(6) 0.047(5) 0.062(4) 0.013(4)
C29 0.126(7) 0.209(11) 0.230(11) -0.069(9) -0.041(7) 0.031(7)
C30 0.099(6) 0.210(10) 0.175(9) -0.014(7) -0.014(6) 0.042(6)
S1A 0.0766(12) 0.175(2) 0.1117(15) 0.0143(14) 0.0119(11) 0.0159(13)
S1B 0.0766(12) 0.175(2) 0.1117(15) 0.0143(14) 0.0119(11) 0.0159(13)

loop_
_atom_type_symbol
_atom_type_description
_atom_type_scat_dispersion_real
_atom_type_scat_dispersion_imag
_atom_type_scat_source
C C 0.0033 0.0016 'International Tables Vol C Tables 4.2.6.8 and 6.1.1.4'
H H 0.0000 0.0000 'International Tables Vol C Tables 4.2.6.8 and 6.1.1.4'
N N 0.0061 0.0033 'International Tables Vol C Tables 4.2.6.8 and 6.1.1.4'
P P 0.1023 0.0942 'International Tables Vol C Tables 4.2.6.8 and 6.1.1.4'
Cl Cl 0.1484 0.1585 'International Tables Vol C Tables 4.2.6.8 and 6.1.1.4'
Cr Cr 0.3209 0.6236 'International Tables Vol C Tables 4.2.6.8 and 6.1.1.4'
S S 0.1246 0.1234 'International Tables Vol C Tables 4.2.6.8 and 6.1.1.4'
O O 0.0106 0.0060 'International Tables Vol C Tables 4.2.6.8 and 6.1.1.4'

loop_
_geom_angle_atom_site_label_1
_geom_angle_atom_site_label_2
_geom_angle_atom_site_label_3
_geom_angle
N Cr Cl1 176.74(8)
N Cr Cl2 87.59(8)
Cl1 Cr Cl2 94.56(4)
N Cr Cl3 85.00(8)
Cl1 Cr Cl3 92.96(4)
Cl2 Cr Cl3 172.15(4)
N Cr P1 81.08(8)
Cl1 Cr P1 96.45(4)
Cl2 Cr P1 89.68(4)
Cl3 Cr P1 91.70(4)
N Cr P2 82.07(8)
Cl1 Cr P2 100.34(4)
Cl2 Cr P2 90.85(4)
Cl3 Cr P2 85.59(4)
P1 Cr P2 163.10(4)
C11 P1 C5 103.42(18)
C11 P1 C1 106.83(18)
C5 P1 C1 104.73(17)
C11 P1 Cr 118.95(13)
C5 P1 Cr 121.44(14)
C1 P1 Cr 99.73(12)
C17 P2 C3 106.56(18)
C17 P2 C23 104.40(17)
C3 P2 C23 107.48(17)
C17 P2 Cr 118.93(13)
C3 P2 Cr 97.76(12)
C23 P2 Cr 120.28(13)
C4 N C2 112.1(3)
C4 N Cr 114.4(2)
C2 N Cr 115.0(2)
C4 N H1 104.6
C2 N H1 104.6
Cr N H1 104.6
C2 C1 P1 110.2(2)
C2 C1 H1A 109.6
P1 C1 H1A 109.6
C2 C1 H1B 109.6
P1 C1 H1B 109.6
H1A C1 H1B 108.1
N C2 C1 110.1(3)
N C2 H2A 109.6
C1 C2 H2A 109.6
N C2 H2B 109.6
C1 C2 H2B 109.6
H2A C2 H2B 108.2
C4 C3 P2 109.0(3)
C4 C3 H3A 109.9
P2 C3 H3A 109.9
C4 C3 H3B 109.9
P2 C3 H3B 109.9
H3A C3 H3B 108.3
N C4 C3 110.1(3)
N C4 H4A 109.6
C3 C4 H4A 109.6
N C4 H4B 109.6
C3 C4 H4B 109.6
H4A C4 H4B 108.2
C10 C5 C6 119.6(4)
C10 C5 P1 120.5(3)
C6 C5 P1 119.9(3)
C5 C6 C7 119.0(5)
C5 C6 H6 120.5
C7 C6 H6 120.5
C8 C7 C6 120.1(5)
C8 C7 H7 119.9
C6 C7 H7 119.9
C7 C8 C9 120.3(4)
C7 C8 H8 119.9
C9 C8 H8 119.9
C10 C9 C8 120.2(5)
C10 C9 H9 119.9
C8 C9 H9 119.9
C9 C10 C5 120.8(5)
C9 C10 H10 119.6
C5 C10 H10 119.6
C16 C11 C12 119.3(4)
C16 C11 P1 121.6(3)
C12 C11 P1 119.1(3)
C11 C12 C13 119.9(5)
C11 C12 H12 120.0
C13 C12 H12 120.0
C14 C13 C12 120.2(5)
C14 C13 H13 119.9
C12 C13 H13 119.9
C13 C14 C15 120.8(5)
C13 C14 H14 119.6
C15 C14 H14 119.6
C14 C15 C16 120.1(5)
C14 C15 H15 119.9
C16 C15 H15 119.9
C11 C16 C15 119.6(5)
C11 C16 H16 120.2
C15 C16 H16 120.2
C18 C17 C22 118.6(4)
C18 C17 P2 119.7(3)
C22 C17 P2 121.8(3)
C19 C18 C17 121.2(5)
C19 C18 H18 119.4
C17 C18 H18 119.4
C20 C19 C18 119.5(5)
C20 C19 H19 120.2
C18 C19 H19 120.2
C19 C20 C21 121.0(5)
C19 C20 H20 119.5
C21 C20 H20 119.5
C20 C21 C22 119.8(5)
C20 C21 H21 120.1
C22 C21 H21 120.1
C17 C22 C21 119.8(5)
C17 C22 H22 120.1
C21 C22 H22 120.1
C28 C23 C24 119.1(4)
C28 C23 P2 123.5(3)
C24 C23 P2 117.4(3)
C23 C24 C25 120.1(4)
C23 C24 H24 120.0
C25 C24 H24 120.0
C26 C25 C24 120.6(5)
C26 C25 H25 119.7
C24 C25 H25 119.7
C25 C26 C27 119.4(4)
C25 C26 H26 120.3
C27 C26 H26 120.3
C26 C27 C28 121.0(5)
C26 C27 H27 119.5
C28 C27 H27 119.5
C23 C28 C27 119.8(4)
C23 C28 H28 120.1
C27 C28 H28 120.1
S1B O S1A 55.4(7)
S1B C29 S1A 43.4(6)
S1B C29 H29A 122.3
S1A C29 H29A 107.1
S1B C29 H29B 121.1
S1A C29 H29B 106.0
H29A C29 H29B 114.2
S1B C29 H29C 63.6
S1A C29 H29C 107.0
H29A C29 H29C 112.1
H29B C29 H29C 110.0
S1B C29 H29D 114.4
S1A C29 H29D 85.8
H29A C29 H29D 25.3
H29B C29 H29D 109.0
H29C C29 H29D 133.2
S1B C29 H29E 106.2
S1A C29 H29E 88.0
H29A C29 H29E 123.5
H29B C29 H29E 18.1
H29C C29 H29E 114.6
H29D C29 H29E 110.6
S1B C29 H29F 103.2
S1A C29 H29F 146.3
H29A C29 H29F 86.2
H29B C29 H29F 95.7
H29C C29 H29F 40.1
H29D C29 H29F 111.5
H29E C29 H29F 110.7
S1A C30 S1B 44.1(6)
S1A C30 H30A 108.0
S1B C30 H30A 63.9
S1A C30 H30B 107.5
S1B C30 H30B 120.9
H30A C30 H30B 110.2
S1A C30 H30C 108.2
S1B C30 H30C 125.5
H30A C30 H30C 111.2
H30B C30 H30C 111.6
S1A C30 H30D 92.7
S1B C30 H30D 109.1
H30A C30 H30D 110.7
H30B C30 H30D 125.2
H30C C30 H30D 17.2
S1A C30 H30E 142.9
S1B C30 H30E 99.8
H30A C30 H30E 37.7
H30B C30 H30E 82.3
H30C C30 H30E 100.4
H30D C30 H30E 111.0
S1A C30 H30F 83.1
S1B C30 H30F 112.6
H30A C30 H30F 135.0
H30B C30 H30F 29.2
H30C C30 H30F 105.8
H30D C30 H30F 112.2
H30E C30 H30F 111.5
O S1A C30 109.8(4)
O S1A C29 99.9(5)
C30 S1A C29 98.7(4)
O S1B C29 106.1(10)
O S1B C30 112.5(10)
C29 S1B C30 99.9(8)
O S1B H29C 122.7
C29 S1B H29C 33.8
C30 S1B H29C 113.3
O S1B H30A 129.9
C29 S1B H30A 113.6
C30 S1B H30A 33.0
H29C S1B H30A 107.3

loop_
_geom_bond_atom_site_label_1
_geom_bond_atom_site_label_2
_geom_bond_distance
Cr N 2.139(3)
Cr Cl1 2.2934(11)
Cr Cl2 2.3081(11)
Cr Cl3 2.3480(11)
Cr P1 2.4660(12)
Cr P2 2.4678(12)
P1 C11 1.825(4)
P1 C5 1.827(4)
P1 C1 1.843(4)
P2 C17 1.818(4)
P2 C3 1.831(4)
P2 C23 1.832(4)
N C4 1.478(4)
N C2 1.485(4)
N H1 0.9500
C1 C2 1.521(5)
C1 H1A 0.9800
C1 H1B 0.9800
C2 H2A 0.9800
C2 H2B 0.9800
C3 C4 1.515(5)
C3 H3A 0.9800
C3 H3B 0.9800
C4 H4A 0.9800
C4 H4B 0.9800
C5 C10 1.385(6)
C5 C6 1.397(6)
C6 C7 1.408(6)
C6 H6 0.9800
C7 C8 1.376(8)
C7 H7 0.9800
C8 C9 1.379(8)
C8 H8 0.9800
C9 C10 1.373(6)
C9 H9 0.9800
C10 H10 0.9800
C11 C16 1.382(6)
C11 C12 1.392(6)
C12 C13 1.395(7)
C12 H12 0.9800
C13 C14 1.358(8)
C13 H13 0.9800
C14 C15 1.363(8)
C14 H14 0.9800
C15 C16 1.405(7)
C15 H15 0.9800
C16 H16 0.9800
C17 C18 1.386(6)
C17 C22 1.392(6)
C18 C19 1.381(6)
C18 H18 0.9800
C19 C20 1.363(8)
C19 H19 0.9800
C20 C21 1.369(8)
C20 H20 0.9800
C21 C22 1.398(7)
C21 H21 0.9800
C22 H22 0.9800
C23 C28 1.381(5)
C23 C24 1.388(5)
C24 C25 1.397(6)
C24 H24 0.9800
C25 C26 1.362(7)
C25 H25 0.9800
C26 C27 1.373(7)
C26 H26 0.9800
C27 C28 1.394(6)
C27 H27 0.9800
C28 H28 0.9800
O S1B 1.384(14)
O S1A 1.465(5)
C29 S1B 1.765(14)
C29 S1A 1.822(8)
C29 H29A 0.9408
C29 H29B 0.9656
C29 H29C 0.9886
C29 H29D 0.9689
C29 H29E 0.9781
C29 H29F 0.9676
C30 S1A 1.757(7)
C30 S1B 1.781(14)
C30 H30A 0.9779
C30 H30B 0.9733
C30 H30C 0.9619
C30 H30D 0.9672
C30 H30E 0.9752
C30 H30F 0.9607
S1B H29C 1.5940
S1B H30A 1.6123

loop_
_geom_hbond_atom_site_label_D
_geom_hbond_atom_site_label_H
_geom_hbond_atom_site_label_A
_geom_hbond_distance_DH
_geom_hbond_distance_HA
_geom_hbond_distance_DA
_geom_hbond_angle_DHA
_geom_hbond_site_symmetry_A
N H1 Cl3 0.95 2.43 3.280(3) 148.3 7_557
